data_1502978
loop_
_publ_author_name
'Suzuki, Mitsuharu'
'Comito, Angelo'
'Khan, Saeed I.'
'Rubin, Yves'

_publ_section_title
;
 Nanochannel array within a multilayered network of a planarized
 dehydro[24]annulene.
;
_journal_issue 10
_journal_name_full 'Organic letters'
_journal_page_first 2346
_journal_page_last 2349
_journal_paper_doi 10.1021/ol1006967
_journal_volume 12
_journal_year 2010
_chemical_formula_moiety 'C18 H6'
_chemical_formula_sum 'C18 H6'
_chemical_formula_weight 222.23
_chemical_name_systematic
; 
 ? 
;
_space_group_IT_number 152
_symmetry_cell_setting trigonal
_symmetry_space_group_name_Hall 'P 31 2"'
_symmetry_space_group_name_H-M 'P 31 2 1'
_atom_sites_solution_hydrogens geom
_atom_sites_solution_primary direct
_atom_sites_solution_secondary difmap
_audit_creation_method SHELXL-97
_cell_angle_alpha 90.00
_cell_angle_beta 90.00
_cell_angle_gamma 120.00
_cell_formula_units_Z 6
_cell_length_a 10.4772(17)
_cell_length_b 10.4772(17)
_cell_length_c 19.925(4)
_cell_measurement_reflns_used 922
_cell_measurement_temperature 100(2)
_cell_measurement_theta_max 27.16
_cell_measurement_theta_min 2.46
_cell_volume 1894.2(6)
_computing_cell_refinement 'Bruker SMART'
_computing_data_collection 'Bruker SMART'
_computing_data_reduction 'Bruker SHELXTL'
_computing_molecular_graphics 'Bruker SHELXTL'
_computing_publication_material 'Bruker SHELXTL'
_computing_structure_refinement 'SHELXL-97 (Sheldrick, 1997)'
_computing_structure_solution 'SHELXS-97 (Sheldrick, 1990)'
_diffrn_ambient_temperature 100(2)
_diffrn_measured_fraction_theta_full 0.999
_diffrn_measured_fraction_theta_max 0.985
_diffrn_measurement_device_type 'CCD area detector'
_diffrn_measurement_method 'phi and omega scans'
_diffrn_radiation_monochromator graphite
_diffrn_radiation_source 'fine-focus sealed tube'
_diffrn_radiation_type MoK\a
_diffrn_radiation_wavelength 0.71073
_diffrn_reflns_av_R_equivalents 0.0388
_diffrn_reflns_av_sigmaI/netI 0.0243
_diffrn_reflns_limit_h_max 9
_diffrn_reflns_limit_h_min -13
_diffrn_reflns_limit_k_max 13
_diffrn_reflns_limit_k_min -12
_diffrn_reflns_limit_l_max 26
_diffrn_reflns_limit_l_min -25
_diffrn_reflns_number 12238
_diffrn_reflns_theta_full 26.00
_diffrn_reflns_theta_max 28.32
_diffrn_reflns_theta_min 2.24
_exptl_absorpt_coefficient_mu 0.067
_exptl_absorpt_correction_T_max 0.9803
_exptl_absorpt_correction_T_min 0.9450
_exptl_absorpt_correction_type multi-scan
_exptl_absorpt_process_details 'Sadabs (Bruker)'
_exptl_crystal_colour yellow
_exptl_crystal_density_diffrn 1.169
_exptl_crystal_density_method 'not measured'
_exptl_crystal_description block
_exptl_crystal_F_000 684
_exptl_crystal_size_max 0.35
_exptl_crystal_size_mid 0.30
_exptl_crystal_size_min 0.30
_refine_diff_density_max 0.169
_refine_diff_density_min -0.172
_refine_diff_density_rms 0.036
_refine_ls_abs_structure_details 'Flack H D (1983), Acta Cryst. A39, 876-881'
_refine_ls_extinction_method none
_refine_ls_goodness_of_fit_ref 1.128
_refine_ls_hydrogen_treatment constr
_refine_ls_matrix_type full
_refine_ls_number_parameters 163
_refine_ls_number_reflns 1787
_refine_ls_number_restraints 0
_refine_ls_restrained_S_all 1.128
_refine_ls_R_factor_all 0.0605
_refine_ls_R_factor_gt 0.0392
_refine_ls_shift/su_max 0.000
_refine_ls_shift/su_mean 0.000
_refine_ls_structure_factor_coef Fsqd
_refine_ls_weighting_details 'calc w=1/[\s^2^(Fo^2^)+(0.0664P)^2^+0.1603P] where P=(Fo^2^+2Fc^2^)/3'
_refine_ls_weighting_scheme calc
_refine_ls_wR_factor_gt 0.1191
_refine_ls_wR_factor_ref 0.1284
_reflns_number_gt 1335
_reflns_number_total 1787
_reflns_threshold_expression >2sigma(I)
_cod_data_source_file ol1006967_si_001.cif
_cod_data_source_block 2
_cod_depositor_comments
;
The following automatic conversions were performed:

'_symmetry_cell_setting' value 'Trigonal' changed to 'trigonal'
according to /home/saulius/struct/CIF-dictionaries/cif_core.dic
dictionary named 'cif_core.dic' version 2.4.2 from 2011-04-26.

Automatic conversion script
Id: cif_fix_values 1715 2011-07-08 13:25:40Z adriana 
;
_cod_database_code 1502978

loop_
_symmetry_equiv_pos_as_xyz
'x, y, z'
'-y, x-y, z+1/3'
'-x+y, -x, z+2/3'
'y, x, -z'
'-x, -x+y, -z+1/3'
'x-y, -y, -z+2/3'

loop_
_atom_site_label
_atom_site_type_symbol
_atom_site_fract_x
_atom_site_fract_y
_atom_site_fract_z
_atom_site_U_iso_or_equiv
_atom_site_adp_type
_atom_site_occupancy
_atom_site_symmetry_multiplicity
_atom_site_calc_flag
_atom_site_refinement_flags
C1 C 0.0731(3) 0.0755(3) 0.17224(13) 0.0430(7) Uani 1 1 d .
H1 H 0.1220 0.0200 0.1756 0.052 Uiso 1 1 calc R
C2 C 0.1578(3) 0.2297(3) 0.17918(12) 0.0359(6) Uani 1 1 d .
C3 C 0.2292(3) 0.3628(3) 0.18568(11) 0.0335(5) Uani 1 1 d .
C4 C 0.3049(3) 0.5117(3) 0.19203(11) 0.0321(5) Uani 1 1 d .
C5 C 0.3678(3) 0.6441(3) 0.19667(11) 0.0342(5) Uani 1 1 d .
C6 C 0.4351(3) 0.7987(3) 0.20037(13) 0.0414(6) Uani 1 1 d .
H6 H 0.5379 0.8547 0.2090 0.050 Uiso 1 1 calc R
C7 C 0.3600(3) 0.8695(3) 0.19217(13) 0.0420(7) Uani 1 1 d .
H7 H 0.4121 0.9741 0.1946 0.050 Uiso 1 1 calc R
C8 C 0.2061(3) 0.7962(3) 0.18005(12) 0.0359(6) Uani 1 1 d .
C9 C 0.0748(3) 0.7320(3) 0.17138(12) 0.0346(6) Uani 1 1 d .
C10 C 0.1490(3) 0.2236(3) 0.00327(12) 0.0332(6) Uani 1 1 d .
C11 C 0.0832(3) 0.2904(3) 0.01021(13) 0.0363(6) Uani 1 1 d .
C12 C 0.0098(3) 0.3706(3) 0.02074(13) 0.0412(6) Uani 1 1 d .
H12 H -0.0949 0.3191 0.0204 0.049 Uiso 1 1 calc R
C13 C 0.0815(3) 0.5169(3) 0.03127(12) 0.0409(6) Uani 1 1 d .
H13 H 0.0252 0.5638 0.0387 0.049 Uiso 1 1 calc R
C14 C 0.2352(3) 0.6032(3) 0.03180(11) 0.0351(6) Uani 1 1 d .
C15 C 0.3685(3) 0.6716(3) 0.03027(11) 0.0328(5) Uani 1 1 d .
C16 C 0.5186(3) 0.7448(3) 0.02598(11) 0.0340(5) Uani 1 1 d .
C17 C 0.6502(3) 0.8053(3) 0.01875(12) 0.0345(6) Uani 1 1 d .
C18 C 0.8039(3) 0.8755(3) 0.00882(12) 0.0409(7) Uani 1 1 d .
H18 H 0.8601 0.9793 0.0149 0.049 Uiso 1 1 calc R

loop_
_atom_site_aniso_label
_atom_site_aniso_U_11
_atom_site_aniso_U_22
_atom_site_aniso_U_33
_atom_site_aniso_U_23
_atom_site_aniso_U_13
_atom_site_aniso_U_12
C1 0.0690(18) 0.0374(14) 0.0401(13) 0.0000(11) -0.0010(14) 0.0397(14)
C2 0.0444(16) 0.0422(15) 0.0378(12) 0.0001(11) -0.0005(11) 0.0343(13)
C3 0.0336(13) 0.0446(15) 0.0346(12) 0.0018(11) 0.0010(10) 0.0287(13)
C4 0.0248(12) 0.0420(15) 0.0337(12) 0.0014(10) 0.0012(9) 0.0198(12)
C5 0.0222(12) 0.0442(15) 0.0345(12) 0.0003(10) 0.0024(9) 0.0153(11)
C6 0.0255(13) 0.0356(14) 0.0433(14) -0.0018(11) 0.0044(11) 0.0005(11)
C7 0.0386(15) 0.0210(12) 0.0501(15) -0.0003(10) 0.0071(12) 0.0027(11)
C8 0.0429(16) 0.0176(11) 0.0443(13) 0.0015(10) 0.0068(11) 0.0130(11)
C9 0.0451(15) 0.0206(11) 0.0439(13) 0.0028(10) 0.0067(12) 0.0208(11)
C10 0.0227(12) 0.0244(12) 0.0451(13) 0.0029(10) -0.0003(10) 0.0063(10)
C11 0.0218(12) 0.0330(13) 0.0463(14) 0.0060(11) 0.0010(10) 0.0078(11)
C12 0.0248(13) 0.0503(17) 0.0508(15) 0.0096(13) 0.0053(11) 0.0206(12)
C13 0.0364(14) 0.0545(17) 0.0456(14) 0.0075(13) 0.0062(11) 0.0331(14)
C14 0.0458(15) 0.0387(14) 0.0350(12) 0.0023(10) 0.0022(10) 0.0317(13)
C15 0.0415(15) 0.0286(13) 0.0348(12) 0.0007(10) 0.0004(10) 0.0225(12)
C16 0.0408(14) 0.0250(13) 0.0352(12) 0.0005(10) -0.0009(10) 0.0157(11)
C17 0.0386(15) 0.0198(12) 0.0362(12) 0.0007(9) -0.0009(10) 0.0080(11)
C18 0.0358(14) 0.0240(12) 0.0408(14) 0.0002(10) -0.0018(11) -0.0015(11)

loop_
_atom_type_symbol
_atom_type_description
_atom_type_scat_dispersion_real
_atom_type_scat_dispersion_imag
_atom_type_scat_source
C C 0.0033 0.0000 'International Tables Vol C Tables 4.2.6.8 and 6.1.1.4'
H H 0.0000 0.0000 'International Tables Vol C Tables 4.2.6.8 and 6.1.1.4'

loop_
_geom_angle_atom_site_label_1
_geom_angle_atom_site_label_2
_geom_angle_atom_site_label_3
_geom_angle
_geom_angle_site_symmetry_1
_geom_angle_site_symmetry_3
C1 C1 C2 123.65(14) 5 .
C1 C1 H1 118.2 5 .
C2 C1 H1 118.2 . .
C3 C2 C1 179.1(3) . .
C2 C3 C4 178.0(3) . .
C5 C4 C3 177.7(2) . .
C4 C5 C6 177.0(3) . .
C7 C6 C5 122.5(2) . .
C7 C6 H6 118.7 . .
C5 C6 H6 118.7 . .
C6 C7 C8 123.1(2) . .
C6 C7 H7 118.4 . .
C8 C7 H7 118.4 . .
C9 C8 C7 178.3(3) . .
C8 C9 C9 179.2(2) . 5
C11 C10 C10 178.9(3) . 4
C10 C11 C12 177.7(3) . .
C13 C12 C11 122.8(2) . .
C13 C12 H12 118.6 . .
C11 C12 H12 118.6 . .
C12 C13 C14 123.1(2) . .
C12 C13 H13 118.5 . .
C14 C13 H13 118.5 . .
C15 C14 C13 176.3(3) . .
C14 C15 C16 177.3(3) . .
C17 C16 C15 176.2(3) . .
C16 C17 C18 178.8(3) . .
C18 C18 C17 123.69(14) 4 .
C18 C18 H18 118.2 4 .
C17 C18 H18 118.2 . .

loop_
_geom_bond_atom_site_label_1
_geom_bond_atom_site_label_2
_geom_bond_distance
_geom_bond_site_symmetry_2
C1 C1 1.346(6) 5
C1 C2 1.409(4) .
C1 H1 0.9500 .
C2 C3 1.215(3) .
C3 C4 1.358(3) .
C4 C5 1.205(3) .
C5 C6 1.408(4) .
C6 C7 1.335(4) .
C6 H6 0.9500 .
C7 C8 1.417(4) .
C7 H7 0.9500 .
C8 C9 1.204(3) .
C9 C9 1.370(5) 5
C10 C11 1.211(3) .
C10 C10 1.361(5) 4
C11 C12 1.410(4) .
C12 C13 1.343(4) .
C12 H12 0.9500 .
C13 C14 1.398(4) .
C13 H13 0.9500 .
C14 C15 1.210(3) .
C15 C16 1.365(3) .
C16 C17 1.205(3) .
C17 C18 1.410(4) .
C18 C18 1.346(6) 4
C18 H18 0.9500 .

loop_
_geom_torsion_atom_site_label_1
_geom_torsion_atom_site_label_2
_geom_torsion_atom_site_label_3
_geom_torsion_atom_site_label_4
_geom_torsion
C5 C6 C7 C8 1.0(4)
C11 C12 C13 C14 1.0(4)
